data_7223113
loop_
_publ_author_name
'Gupta, Rakesh'
'Hussain, Firasat'
'Behera, Jogendra Nath'
'Bossoh, Amoassi Martin'
'Mbomekalle, Israel Martyr'
'Oliveira, Pedro Almeida-de'

_publ_section_title
;
 Syntheses, crystal structure, electrochemistry and luminescence
 properties of lanthano-germanotungstates
;
_journal_name_full 'RSC Adv.'
_journal_paper_doi 10.1039/C5RA19726K
_journal_year 2015
_chemical_formula_moiety '0.5(C8 H12 Ge4 K16 Na8 Nd4 O200 W44), O'
_chemical_formula_sum 'C4 H6 Ge2 K8 Na4 Nd2 O101 W22'
_chemical_formula_weight 6553.21
_space_group_crystal_system monoclinic
_space_group_IT_number 14
_space_group_name_Hall '-P 2ybc'
_space_group_name_H-M_alt 'P 1 21/c 1'
_symmetry_space_group_name_Hall '-P 2ybc'
_symmetry_space_group_name_H-M 'P 1 21/c 1'
_atom_sites_solution_hydrogens geom
_audit_creation_date 2015-10-22
_audit_creation_method
;
Olex2 1.2
(compiled 2015.09.30 svn.r3233 for OlexSys, GUI svn.r5103)
;
_audit_update_record
;
2015-10-22 deposited with the CCDC.
2015-10-30 downloaded from the CCDC.
;
_cell_angle_alpha 90
_cell_angle_beta 111.010(4)
_cell_angle_gamma 90
_cell_formula_units_Z 2
_cell_length_a 20.0790(7)
_cell_length_b 12.5625(4)
_cell_length_c 21.1756(7)
_cell_measurement_reflns_used 7249
_cell_measurement_temperature 298(2)
_cell_measurement_theta_max 26.180
_cell_measurement_theta_min 3.2900
_cell_volume 4986.3(3)
_computing_cell_refinement 'CrysAlis RED (Oxford, 2013)'
_computing_data_collection 'CrysAlis RED (Oxford, 2013)'
_computing_data_reduction 'CrysAlis RED (Oxford, 2013)'
_computing_molecular_graphics 'Olex2 (Dolomanov et al., 2009)'
_computing_publication_material 'Olex2 (Dolomanov et al., 2009)'
_computing_structure_refinement 'ShelXL (Sheldrick, 2015)'
_computing_structure_solution 'SHELXS-97 (Sheldrick, 1990)'
_diffrn_ambient_temperature 298.15
_diffrn_detector_area_resol_mean 15.9853
_diffrn_measured_fraction_theta_full 0.999
_diffrn_measured_fraction_theta_max 0.999
_diffrn_measurement_device_type 'Xcalibur, Sapphire3'
_diffrn_measurement_method '\w scans'
_diffrn_radiation_type MoK\a
_diffrn_radiation_wavelength 0.71073
_diffrn_reflns_av_R_equivalents 0.1322
_diffrn_reflns_av_unetI/netI 0.0955
_diffrn_reflns_laue_measured_fraction_full 0.999
_diffrn_reflns_laue_measured_fraction_max 0.999
_diffrn_reflns_limit_h_max 24
_diffrn_reflns_limit_h_min -24
_diffrn_reflns_limit_k_max 15
_diffrn_reflns_limit_k_min -15
_diffrn_reflns_limit_l_max 25
_diffrn_reflns_limit_l_min -25
_diffrn_reflns_number 62926
_diffrn_reflns_point_group_measured_fraction_full 0.999
_diffrn_reflns_point_group_measured_fraction_max 0.999
_diffrn_reflns_theta_full 25.678
_diffrn_reflns_theta_max 25.678
_diffrn_reflns_theta_min 2.896
_diffrn_source 'Enhance (Mo) X-ray Source'
_exptl_absorpt_coefficient_mu 27.337
_exptl_absorpt_correction_T_max 1.00000
_exptl_absorpt_correction_T_min 0.20634
_exptl_absorpt_correction_type multi-scan
_exptl_absorpt_process_details
;
CrysAlisPro, Agilent Technologies,
Version 1.171.36.32 (release 02-08-2013 CrysAlis171.NET)
(compiled Aug  2 2013,16:46:58)
Empirical absorption correction using spherical harmonics,
implemented in SCALE3 ABSPACK scaling algorithm.
;
_exptl_crystal_colour purple
_exptl_crystal_density_diffrn 4.365
_exptl_crystal_density_method 'not measured'
_exptl_crystal_description diamond
_exptl_crystal_F_000 5692
_exptl_crystal_size_max 0.18
_exptl_crystal_size_mid 0.16
_exptl_crystal_size_min 0.13
_refine_diff_density_max 2.328
_refine_diff_density_min -3.574
_refine_diff_density_rms 0.436
_refine_ls_extinction_method none
_refine_ls_goodness_of_fit_ref 1.067
_refine_ls_hydrogen_treatment constr
_refine_ls_matrix_type full
_refine_ls_number_parameters 712
_refine_ls_number_reflns 9444
_refine_ls_number_restraints 1350
_refine_ls_restrained_S_all 1.014
_refine_ls_R_factor_all 0.0991
_refine_ls_R_factor_gt 0.0625
_refine_ls_shift/su_max 0.000
_refine_ls_shift/su_mean 0.000
_refine_ls_structure_factor_coef Fsqd
_refine_ls_weighting_details 'w=1/[\s^2^(Fo^2^)+(0.0219P)^2^+137.0457P] where P=(Fo^2^+2Fc^2^)/3'
_refine_ls_weighting_scheme calc
_refine_ls_wR_factor_gt 0.1132
_refine_ls_wR_factor_ref 0.1292
_reflns_Friedel_coverage 0.000
_reflns_number_gt 6597
_reflns_number_total 9444
_reflns_threshold_expression 'I > 2\s(I)'
_cod_data_source_file c5ra19726k2.cif
_cod_data_source_block rg37f
_cod_database_code 7223113
_shelx_space_group_comment
;
The symmetry employed for this shelxl refinement is uniquely defined
by the following loop, which should always be used as a source of
symmetry information in preference to the above space-group names.
They are only intended as comments.
;
_olex2_refinement_description
;
1. Fixed Uiso
 At 1.5 times of:
  All C(H,H,H) groups
2. Rigid body (RIGU) restrains
 O15, C1, C2, O42, O43, Nd1, H2A, H2B, H2C, K1, O27, O37, O38, O39, O40, O41,
 O47, O32, O20, O48, W8, W11, W7, Ge1, W2AA, W10, Na2, O11, O21, O22, O49, O31,
 O33, O34, O10, O19, O46, O13, O25, O9, O17, O18, O28, O29, O30, W6, W2, K2A,
 W9, W5, W4, W1, W3, W0AA, W1AA, K4, O12, O0AA, O2, O4, O23, O24, O7, O8, O1,
 O3, O1AA, O14, O16, O45, O44, K2B, Na3, K3, Na1, O35, O3AA
 with sigma for 1-2 distances of 0.004 and sigma for 1-3 distances of 0.004
 O1A, O5, Na3, O0AA
 with sigma for 1-2 distances of 0.0001 and sigma for 1-3 distances of 0.0001
 O7, O3, O8, K3, O35, O4AA, O15
 with sigma for 1-2 distances of 0.0001 and sigma for 1-3 distances of 0.0001
3. Others
 Sof(O5)=1-FVAR(1)
 Sof(O1A)=FVAR(1)
 Fixed Sof: W4(0.06) W5(0.06) W6(0.06) O35(0.5) K2B(0.5) W1(0.94) W2(0.94)
 W3(0.94) Na1(0.5) Na2(0.5) K2A(0.5) O2AA(0.5) O4AA(0.5) O6AA(0.5) O7AA(0.5)
4.a Me refined with riding coordinates:
 C2(H2A,H2B,H2C)
;
_shelx_shelxl_version_number 2014/7
_olex2_submission_special_instructions 'No special instructions were received'

loop_
_space_group_symop_operation_xyz
'x, y, z'
'-x, y+1/2, -z+1/2'
'-x, -y, -z'
'x, -y-1/2, z-1/2'

loop_
_atom_site_label
_atom_site_type_symbol
_atom_site_fract_x
_atom_site_fract_y
_atom_site_fract_z
_atom_site_U_iso_or_equiv
_atom_site_adp_type
_atom_site_occupancy
_atom_site_site_symmetry_order
_atom_site_calc_flag
_atom_site_refinement_flags_posn
_atom_site_refinement_flags_adp
_atom_site_refinement_flags_occupancy
_atom_site_disorder_assembly
_atom_site_disorder_group
C1 C 1.0795(12) 0.4871(19) 0.4327(11) 0.027(4) Uani 1 1 d . U . . .
C2 C 1.1376(13) 0.4120(19) 0.4305(13) 0.041(6) Uani 1 1 d . U . . .
H2A H 1.1373 0.3492 0.4562 0.061 Uiso 1 1 calc R U . . .
H2B H 1.1292 0.3927 0.3844 0.061 Uiso 1 1 calc R U . . .
H2C H 1.1831 0.4466 0.4494 0.061 Uiso 1 1 calc R U . . .
O1 O 0.5718(9) 0.9096(13) 0.2681(8) 0.035(4) Uani 1 1 d . U . . .
O0AA O 0.7039(10) 0.9267(13) 0.0821(8) 0.042(3) Uani 1 1 d . U . . .
O1AA O 0.5041(9) 0.6153(14) 0.0607(8) 0.044(4) Uani 1 1 d . U . . .
W4 W 0.5712(9) 0.6846(14) 0.1953(8) 0.028(3) Uani 0.06 1 d . U P A 2
W5 W 0.7006(8) 0.8696(12) 0.2125(7) 0.020(3) Uani 0.06 1 d . U P A 2
W6 W 0.6625(9) 0.6926(14) 0.0883(8) 0.028(3) Uani 0.06 1 d . U P A 2
O7 O 0.5795(9) 0.5331(14) 0.1894(9) 0.0450(10) Uani 1 1 d . U . . .
O8 O 0.6165(9) 0.6967(14) 0.3049(9) 0.0450(10) Uani 1 1 d . U . . .
O9 O 0.7115(8) 0.8407(12) 0.3120(7) 0.025(3) Uani 1 1 d . U . . .
O10 O 0.7872(8) 0.8513(12) 0.2118(7) 0.026(3) Uani 1 1 d . U . . .
O11 O 0.7588(8) 0.7130(12) 0.1127(7) 0.030(3) Uani 1 1 d . U . . .
O12 O 0.6458(8) 0.5407(12) 0.1016(7) 0.029(3) Uani 1 1 d . U . . .
O13 O 0.6852(8) 0.6987(11) 0.2079(7) 0.023(2) Uani 1 1 d . U . . .
O14 O 0.5537(8) 0.3225(13) 0.2211(8) 0.034(4) Uani 1 1 d . U . . .
O15 O 0.5960(10) 0.4923(14) 0.3163(9) 0.0451(10) Uani 1 1 d . U . . .
O16 O 0.6196(9) 0.6178(14) 0.4294(8) 0.042(4) Uani 1 1 d . U . . .
O17 O 0.7394(8) 0.6912(12) 0.4022(7) 0.026(3) Uani 1 1 d . U . . .
O18 O 0.7865(8) 0.9042(12) 0.4405(7) 0.030(3) Uani 1 1 d . U . . .
O19 O 0.9300(8) 0.9165(12) 0.2601(7) 0.029(3) Uani 1 1 d . U . . .
O20 O 0.8806(8) 0.7070(12) 0.2127(7) 0.026(3) Uani 1 1 d . U . . .
O21 O 0.8801(9) 0.6454(14) 0.0872(7) 0.038(4) Uani 1 1 d . U . . .
O22 O 0.7689(8) 0.5109(12) 0.0849(7) 0.031(3) Uani 1 1 d . U . . .
O23 O 0.6750(9) 0.3391(13) 0.0586(8) 0.040(4) Uani 1 1 d . U . . .
O24 O 0.6712(8) 0.3862(12) 0.1887(7) 0.032(3) Uani 1 1 d . U . . .
O25 O 0.7140(8) 0.5338(11) 0.3022(7) 0.022(2) Uani 1 1 d . U . . .
O27 O 0.8215(8) 0.6925(11) 0.3175(7) 0.022(2) Uani 1 1 d . U . . .
O28 O 0.6889(8) 0.3370(12) 0.3166(7) 0.028(3) Uani 1 1 d . U . . .
O29 O 0.7199(8) 0.4788(12) 0.4187(7) 0.031(3) Uani 1 1 d . U . . .
O30 O 0.8111(9) 0.2983(13) 0.4311(8) 0.036(4) Uani 1 1 d . U . . .
O31 O 0.9318(8) 0.3100(12) 0.2658(7) 0.029(3) Uani 1 1 d . U . . .
O32 O 0.8953(8) 0.4998(12) 0.1850(7) 0.028(3) Uani 1 1 d . U . . .
O33 O 0.7956(8) 0.3486(12) 0.1729(7) 0.029(3) Uani 1 1 d . U . . .
O34 O 0.8175(8) 0.3703(12) 0.3054(7) 0.025(3) Uani 1 1 d . U . . .
O35 O 0.4040(19) 0.603(3) 0.3454(17) 0.0454(11) Uani 0.5 1 d . U P . .
O37 O 0.8822(8) 0.7454(11) 0.4488(7) 0.024(3) Uani 1 1 d . U . . .
O38 O 0.9577(8) 0.7469(12) 0.3441(7) 0.025(3) Uani 1 1 d . U . . .
O39 O 0.9221(8) 0.5075(12) 0.3187(7) 0.026(3) Uani 1 1 d . U . . .
O40 O 0.8517(8) 0.5016(12) 0.4100(7) 0.024(3) Uani 1 1 d . U . . .
O41 O 1.0430(9) 0.7205(13) 0.5029(7) 0.034(4) Uani 1 1 d . U . . .
O42 O 1.0682(8) 0.5741(12) 0.4037(7) 0.029(3) Uani 1 1 d . U . . .
O43 O 1.0353(8) 0.4544(12) 0.4619(7) 0.028(3) Uani 1 1 d . U . . .
O44 O 0.8125(15) 0.292(2) 0.5770(11) 0.101(8) Uani 1 1 d . U . . .
O45 O 0.9326(14) 0.0969(19) 0.5827(11) 0.100(7) Uani 1 1 d . U . . .
O46 O 0.8526(8) 0.8854(12) 0.3443(7) 0.028(3) Uani 1 1 d . U . . .
O47 O 1.1794(14) 0.593(2) 0.2990(14) 0.118(9) Uani 1 1 d . U . . .
O48 O 1.0179(13) 0.702(2) 0.1135(11) 0.091(7) Uani 1 1 d . U . . .
K1 K 1.0270(3) 0.6112(4) 0.2662(3) 0.0365(13) Uani 1 1 d . U . . .
K2B K 0.6327(8) 0.6157(12) -0.0479(6) 0.051(4) Uani 0.5 1 d . U P A 2
K3 K 0.4724(3) 0.6173(5) 0.2423(3) 0.0455(10) Uani 1 1 d . U . A 1
K4 K 0.7935(6) 0.1081(6) 0.4812(4) 0.089(3) Uani 1 1 d . U . . .
Ge1 Ge 0.75339(12) 0.61875(18) 0.26042(10) 0.0166(5) Uani 1 1 d . U . . .
Nd1 Nd 0.94920(7) 0.60844(10) 0.42001(6) 0.0223(3) Uani 1 1 d . U . . .
W1 W 0.62446(5) 0.81573(8) 0.25070(5) 0.0248(2) Uani 0.94 1 d . U P A 1
W2 W 0.70622(6) 0.82610(8) 0.13898(5) 0.0255(3) Uani 0.94 1 d . U P A 1
W3 W 0.58240(6) 0.63693(9) 0.12313(5) 0.0272(3) Uani 0.94 1 d . U P A 1
W0AA W 0.62090(5) 0.41488(8) 0.24837(5) 0.0249(2) Uani 1 1 d . U . . .
W1AA W 0.66294(5) 0.59488(8) 0.37409(5) 0.0246(2) Uani 1 1 d . U . . .
W2AA W 0.80335(5) 0.80300(8) 0.39329(4) 0.0225(2) Uani 1 1 d . U . . .
W7 W 0.88626(5) 0.81262(7) 0.28223(4) 0.0215(2) Uani 1 1 d . U . . .
W8 W 0.83498(5) 0.61440(8) 0.13948(4) 0.0248(2) Uani 1 1 d . U . . .
W9 W 0.71295(5) 0.42451(8) 0.12415(5) 0.0273(2) Uani 1 1 d . U . . .
W10 W 0.78230(5) 0.40624(8) 0.37667(4) 0.0241(2) Uani 1 1 d . U . . .
W11 W 0.87389(5) 0.41516(7) 0.25483(4) 0.0227(2) Uani 1 1 d . U . . .
O49 O 0.7856(8) 0.5393(11) 0.2089(7) 0.022(2) Uani 1 1 d . U . B 2
Na1 Na 0.5145(14) 0.625(3) 0.4879(12) 0.097(8) Uani 0.5 1 d . U P . .
Na2 Na 0.9711(15) 0.553(3) 0.0085(13) 0.094(9) Uani 0.5 1 d . U P . .
Na3 Na 0.6786(6) 1.1194(7) 0.0219(4) 0.039(2) Uani 1 1 d . U . . .
O2 O 0.6482(9) 0.8930(13) 0.1828(8) 0.033(3) Uani 1 1 d . U . A 1
O3 O 0.5541(10) 0.7378(15) 0.1746(9) 0.0451(10) Uani 1 1 d . U . A 1
O4 O 0.6202(9) 0.7481(13) 0.0843(8) 0.037(3) Uani 1 1 d . U . A 1
K2A K 0.6693(6) 0.6621(9) -0.0171(5) 0.025(2) Uani 0.5 1 d . U P A 1
O3AA O 0.5133(17) 0.834(3) 0.4271(12) 0.142(10) Uani 1 1 d . U . . .
O5 O 0.558(2) 1.133(3) -0.0867(16) 0.073(8) Uani 0.59(3) 1 d . U P C 2
O1A O 0.610(3) 1.239(3) -0.0999(19) 0.063(13) Uani 0.41(3) 1 d . U P C 1
O2AA O 0.852(2) 1.090(3) 0.3748(18) 0.057(11) Uiso 0.5 1 d . . P . .
O4AA O 0.3090(19) 0.601(3) 0.1802(17) 0.0455(12) Uani 0.5 1 d . U P . .
O6AA O 0.261(3) 0.670(5) 0.249(3) 0.110(19) Uani 0.5 1 d . . P . .
O7AA O 0.631(3) 0.458(4) -0.079(2) 0.097(16) Uiso 0.5 1 d . . P . .

loop_
_atom_site_aniso_label
_atom_site_aniso_U_11
_atom_site_aniso_U_22
_atom_site_aniso_U_33
_atom_site_aniso_U_23
_atom_site_aniso_U_13
_atom_site_aniso_U_12
C1 0.018(7) 0.028(7) 0.033(8) 0.002(6) 0.006(6) 0.001(5)
C2 0.032(10) 0.032(10) 0.064(16) 0.009(10) 0.026(11) 0.008(9)
O1 0.027(7) 0.029(7) 0.053(8) 0.000(6) 0.017(6) 0.004(6)
O0AA 0.057(7) 0.030(4) 0.044(5) 0.008(3) 0.026(4) 0.018(4)
O1AA 0.031(6) 0.046(9) 0.050(7) 0.003(6) 0.006(5) 0.003(6)
W4 0.024(6) 0.024(6) 0.035(6) -0.002(5) 0.008(5) 0.004(5)
W5 0.010(6) 0.017(6) 0.028(6) 0.006(4) 0.001(4) 0.005(4)
W6 0.027(6) 0.027(6) 0.029(5) 0.009(5) 0.009(5) 0.009(5)
O7 0.039(2) 0.034(2) 0.062(2) 0.0001(16) 0.0183(15) 0.0006(16)
O8 0.039(2) 0.034(2) 0.062(2) 0.0001(16) 0.0185(15) 0.0007(16)
O9 0.026(5) 0.019(6) 0.033(4) 0.000(4) 0.013(3) 0.001(4)
O10 0.025(4) 0.027(6) 0.031(5) 0.004(4) 0.013(3) 0.003(4)
O11 0.027(5) 0.033(5) 0.029(5) 0.006(4) 0.010(4) 0.004(4)
O12 0.028(5) 0.028(5) 0.027(5) 0.000(4) 0.004(4) 0.004(4)
O13 0.024(4) 0.018(4) 0.026(4) 0.005(3) 0.009(3) 0.005(3)
O14 0.023(6) 0.034(7) 0.044(8) -0.003(6) 0.012(6) -0.004(5)
O15 0.039(2) 0.034(2) 0.062(2) 0.0000(16) 0.0185(15) 0.0006(16)
O16 0.044(8) 0.043(9) 0.051(7) -0.001(6) 0.029(7) -0.006(7)
O17 0.028(5) 0.026(5) 0.027(6) -0.002(4) 0.013(4) 0.001(4)
O18 0.034(8) 0.027(6) 0.033(6) -0.007(5) 0.016(6) -0.002(6)
O19 0.024(7) 0.025(6) 0.042(7) 0.006(5) 0.017(6) 0.002(5)
O20 0.025(6) 0.027(5) 0.029(4) 0.004(4) 0.013(4) -0.002(4)
O21 0.040(8) 0.050(9) 0.027(6) -0.002(6) 0.015(6) -0.007(6)
O22 0.031(5) 0.031(5) 0.032(5) 0.000(4) 0.013(4) 0.003(4)
O23 0.037(8) 0.036(7) 0.036(6) -0.004(5) 0.001(6) 0.004(6)
O24 0.029(6) 0.026(6) 0.040(5) 0.000(5) 0.012(5) 0.002(5)
O25 0.023(5) 0.019(5) 0.027(4) 0.005(3) 0.013(4) 0.001(3)
O27 0.020(4) 0.021(5) 0.025(4) 0.000(3) 0.008(3) 0.000(3)
O28 0.023(5) 0.027(6) 0.034(5) 0.004(4) 0.012(4) -0.004(4)
O29 0.031(6) 0.030(6) 0.035(6) 0.002(4) 0.017(5) -0.004(4)
O30 0.029(8) 0.029(6) 0.048(7) 0.012(5) 0.013(6) -0.008(5)
O31 0.032(7) 0.024(6) 0.034(7) 0.000(5) 0.016(6) 0.007(5)
O32 0.029(6) 0.030(5) 0.029(5) -0.001(4) 0.014(4) 0.003(4)
O33 0.028(5) 0.028(6) 0.029(5) -0.004(4) 0.008(4) 0.007(4)
O34 0.019(6) 0.027(6) 0.026(5) 0.000(4) 0.005(4) -0.001(5)
O35 0.039(2) 0.034(2) 0.063(2) 0.0002(17) 0.0187(15) 0.0007(17)
O37 0.028(5) 0.022(6) 0.022(5) 0.001(4) 0.009(4) -0.001(4)
O38 0.024(5) 0.023(5) 0.029(5) 0.000(4) 0.012(4) -0.001(4)
O39 0.025(5) 0.026(5) 0.026(4) -0.001(4) 0.007(4) -0.001(4)
O40 0.023(5) 0.025(5) 0.023(6) 0.006(4) 0.006(4) 0.000(4)
O41 0.028(7) 0.033(7) 0.037(6) -0.003(5) 0.007(5) 0.000(5)
O42 0.023(5) 0.026(6) 0.037(6) 0.002(4) 0.008(4) 0.004(4)
O43 0.019(6) 0.028(6) 0.036(7) 0.004(5) 0.009(5) 0.003(5)
O44 0.15(2) 0.097(14) 0.069(11) -0.002(10) 0.049(12) -0.052(13)
O45 0.126(14) 0.093(15) 0.076(12) 0.041(11) 0.031(10) -0.054(11)
O46 0.029(6) 0.026(6) 0.034(5) 0.002(4) 0.017(5) 0.005(5)
O47 0.060(9) 0.15(2) 0.141(16) 0.011(15) 0.037(9) 0.009(9)
O48 0.076(12) 0.125(16) 0.079(10) 0.017(9) 0.037(9) -0.011(11)
K1 0.033(3) 0.032(3) 0.044(3) 0.000(2) 0.014(2) 0.000(2)
K2B 0.072(9) 0.065(9) 0.033(6) 0.026(6) 0.038(6) 0.031(7)
K3 0.039(2) 0.034(2) 0.063(2) 0.0002(16) 0.0187(15) 0.0007(16)
K4 0.164(9) 0.044(4) 0.076(5) -0.004(4) 0.063(6) -0.024(5)
Ge1 0.0138(12) 0.0158(12) 0.0206(11) 0.0026(9) 0.0067(10) 0.0006(10)
Nd1 0.0194(7) 0.0227(7) 0.0257(6) 0.0018(5) 0.0092(5) -0.0011(6)
W1 0.0192(6) 0.0229(6) 0.0329(5) 0.0017(5) 0.0102(5) 0.0044(5)
W2 0.0226(6) 0.0272(6) 0.0272(5) 0.0088(5) 0.0094(5) 0.0054(5)
W3 0.0192(6) 0.0289(6) 0.0291(5) 0.0006(5) 0.0033(5) 0.0030(5)
W0AA 0.0174(5) 0.0235(5) 0.0323(5) -0.0002(4) 0.0070(4) -0.0033(4)
W1AA 0.0232(6) 0.0258(6) 0.0286(5) 0.0016(4) 0.0137(4) -0.0016(4)
W2AA 0.0213(5) 0.0219(5) 0.0247(5) -0.0040(4) 0.0087(4) 0.0009(4)
W7 0.0198(5) 0.0188(5) 0.0269(5) 0.0029(4) 0.0096(4) -0.0013(4)
W8 0.0251(6) 0.0293(6) 0.0227(5) 0.0007(4) 0.0119(4) 0.0024(4)
W9 0.0261(6) 0.0271(6) 0.0266(5) -0.0082(4) 0.0067(4) -0.0007(4)
W10 0.0199(5) 0.0227(5) 0.0280(5) 0.0062(4) 0.0065(4) -0.0028(4)
W11 0.0206(5) 0.0195(5) 0.0272(5) -0.0019(4) 0.0076(4) 0.0026(4)
O49 0.021(5) 0.023(5) 0.023(4) 0.001(3) 0.009(4) 0.003(3)
Na1 0.050(14) 0.19(2) 0.058(13) -0.068(14) 0.026(12) -0.032(14)
Na2 0.07(2) 0.13(2) 0.074(13) 0.032(13) 0.017(13) -0.023(17)
Na3 0.068(6) 0.027(4) 0.031(4) 0.001(3) 0.027(4) 0.018(3)
O2 0.031(7) 0.029(6) 0.043(6) 0.004(5) 0.018(5) 0.003(5)
O3 0.039(2) 0.034(2) 0.062(2) 0.0000(16) 0.0184(15) 0.0006(16)
O4 0.038(6) 0.037(6) 0.037(6) 0.006(4) 0.014(4) 0.003(4)
K2A 0.025(6) 0.031(6) 0.019(4) 0.003(4) 0.009(4) 0.004(4)
O3AA 0.14(2) 0.180(19) 0.071(15) -0.051(14) -0.002(15) 0.045(16)
O5 0.097(8) 0.028(5) 0.067(8) 0.010(5) -0.005(8) 0.011(5)
O1A 0.13(3) 0.018(5) 0.030(5) -0.005(4) 0.015(8) 0.018(5)
O4AA 0.039(2) 0.034(3) 0.063(2) 0.0002(17) 0.0186(15) 0.0007(16)
O6AA 0.11(5) 0.11(5) 0.13(5) 0.00(4) 0.07(4) 0.00(4)

loop_
_atom_type_symbol
_atom_type_description
_atom_type_scat_dispersion_real
_atom_type_scat_dispersion_imag
_atom_type_scat_source
C C 0.0033 0.0016 'International Tables Vol C Tables 4.2.6.8 and 6.1.1.4'
H H 0.0000 0.0000 'International Tables Vol C Tables 4.2.6.8 and 6.1.1.4'
Ge Ge 0.1547 1.8001 'International Tables Vol C Tables 4.2.6.8 and 6.1.1.4'
K K 0.2009 0.2494 'International Tables Vol C Tables 4.2.6.8 and 6.1.1.4'
Na Na 0.0362 0.0249 'International Tables Vol C Tables 4.2.6.8 and 6.1.1.4'
Nd Nd -0.1943 3.0179 'International Tables Vol C Tables 4.2.6.8 and 6.1.1.4'
O O 0.0106 0.0060 'International Tables Vol C Tables 4.2.6.8 and 6.1.1.4'
W W -0.8490 6.8722 'International Tables Vol C Tables 4.2.6.8 and 6.1.1.4'

loop_
_geom_angle_atom_site_label_1
_geom_angle_atom_site_label_2
_geom_angle_atom_site_label_3
_geom_angle
_geom_angle_site_symmetry_1
_geom_angle_site_symmetry_3
C2 C1 Nd1 170.1(17) . .
O42 C1 C2 123(2) . .
O42 C1 O43 118(2) . .
O42 C1 Nd1 60.0(12) . .
O43 C1 C2 118(2) . .
O43 C1 Nd1 58.7(11) . .
C1 C2 H2A 109.5 . .
C1 C2 H2B 109.5 . .
C1 C2 H2C 109.5 . .
H2A C2 H2B 109.5 . .
H2A C2 H2C 109.5 . .
H2B C2 H2C 109.5 . .
W1 O1 K3 147.9(8) . 2_655
W2 O0AA Na3 159.2(8) . .
O7 W4 O8 97.3(10) . .
O7 W4 O13 88.7(9) . .
O8 W4 O13 81.2(8) . .
O9 W5 O13 80.5(7) . .
O10 W5 O9 104.0(9) . .
O10 W5 O13 89.7(9) . .
O11 W6 O12 108.2(11) . .
O11 W6 O13 85.2(8) . .
O12 W6 O13 81.8(8) . .
W4 O7 W0AA 138.6(11) . .
W3 O7 K3 104.5(7) . .
W0AA O7 K3 103.5(7) . .
W0AA O7 W3 150.8(10) . .
W1 O8 K3 106.1(7) . .
W1AA O8 W4 132.2(10) . .
W1AA O8 K3 104.6(7) . .
W1AA O8 W1 148.4(10) . .
W5 O9 W2AA 128.4(8) . .
W1 O9 W2AA 155.0(8) . .
W5 O10 W7 136.2(9) . .
W2 O10 W7 154.6(9) . .
W6 O11 W8 130.6(10) . .
W2 O11 K2A 103.0(6) . .
W8 O11 W2 147.9(8) . .
W8 O11 K2A 108.3(7) . .
W6 O12 K2B 62.3(7) . .
W3 O12 W9 151.7(8) . .
W3 O12 K2A 100.8(6) . .
W9 O12 W6 128.8(10) . .
W9 O12 K2B 105.5(6) . .
W9 O12 K2A 106.0(6) . .
W4 O13 W6 94.2(8) . .
W5 O13 W4 102.0(8) . .
W5 O13 W6 92.8(8) . .
Ge1 O13 W4 125.0(9) . .
Ge1 O13 W5 118.5(9) . .
Ge1 O13 W6 117.6(8) . .
Ge1 O13 W1 121.7(7) . .
Ge1 O13 W2 121.7(7) . .
Ge1 O13 W3 125.2(7) . .
W1 O13 W2 92.8(5) . .
W1 O13 W3 93.9(5) . .
W2 O13 W3 93.2(5) . .
W0AA O14 K3 137.2(8) . 2_645
W0AA O15 K3 105.6(7) . .
W0AA O15 W1AA 119.6(9) . .
W1AA O15 K3 104.3(7) . .
W1AA O16 K2B 103.3(7) . 4_576
W1AA O16 Na1 162.3(10) . .
W1AA O16 K2A 103.3(7) . 4_576
Na1 O16 K2B 86.4(9) . 4_576
Na1 O16 K2A 90.3(8) . 4_576
W1AA O17 W2AA 157.4(8) . .
W1AA O17 K2A 94.3(6) . 4_576
W2AA O17 K2A 93.9(5) . 4_576
K4 O18 K2B 89.5(5) 1_565 4_576
K4 O18 K2A 97.4(5) 1_565 4_576
W2AA O18 K2B 112.5(7) . 4_576
W2AA O18 K4 152.7(8) . 1_565
W2AA O18 K2A 108.4(7) . 4_576
W7 O19 K1 164.8(8) . 2_755
W7 O20 K1 101.7(6) . .
W8 O20 K1 100.6(6) . .
W8 O20 W7 156.2(9) . .
K4 O22 K2B 82.9(4) 4_565 .
K4 O22 K2A 91.8(5) 4_565 .
W8 O22 K2B 114.3(7) . .
W8 O22 K4 123.2(7) . 4_565
W8 O22 W9 120.0(7) . .
W8 O22 K2A 98.1(6) . .
W9 O22 K2B 98.7(6) . .
W9 O22 K4 108.8(7) . 4_565
W9 O22 K2A 108.6(7) . .
W9 O23 K4 94.8(7) . 4_565
W9 O23 Na3 141.0(8) . 1_545
Na3 O23 K4 88.1(5) 1_545 4_565
W9 O24 W0AA 154.0(9) . .
Ge1 O25 W0AA 124.7(7) . .
Ge1 O25 W1AA 122.2(7) . .
Ge1 O25 W10 120.1(7) . .
W1AA O25 W0AA 94.0(5) . .
W1AA O25 W10 94.5(5) . .
W10 O25 W0AA 93.7(5) . .
Ge1 O27 Nd1 126.3(7) . .
Ge1 O27 W2AA 122.6(7) . .
Ge1 O27 W7 121.6(7) . .
W2AA O27 Nd1 90.9(4) . .
W2AA O27 W7 94.7(5) . .
W7 O27 Nd1 91.7(5) . .
W0AA O28 W10 120.7(8) . .
W1AA O29 W10 119.7(7) . .
W1AA O29 Na3 115.0(7) . 4_576
W10 O29 Na3 122.7(7) . 4_576
W10 O30 K4 153.5(9) . .
W11 O31 K1 154.1(8) . 2_745
W8 O32 K1 102.2(6) . .
W8 O32 W11 120.8(8) . .
W11 O32 K1 102.0(6) . .
W9 O33 W11 121.1(8) . .
W11 O34 W10 145.9(8) . .
W2AA O37 Nd1 125.5(7) . .
Nd1 O38 K1 96.4(5) . .
W7 O38 K1 105.6(6) . .
W7 O38 Nd1 126.8(7) . .
Nd1 O39 K1 97.9(5) . .
W11 O39 K1 105.3(6) . .
W11 O39 Nd1 156.5(8) . .
W10 O40 Nd1 160.2(8) . .
C1 O42 K1 127.2(14) . .
C1 O42 Nd1 95.5(14) . .
Nd1 O42 K1 99.8(5) . .
C1 O43 Nd1 95.0(13) . .
C1 O43 Nd1 134.2(13) . 3_766
Nd1 O43 Nd1 114.3(6) 3_766 .
Na3 O44 K4 99.0(8) 4_576 .
Na2 O45 K4 90.2(9) 4_566 .
W7 O46 W2AA 118.7(8) . .
Na2 O48 K1 115.0(10) . .
O19 K1 O20 128.7(5) 2_745 .
O19 K1 O31 127.7(5) 2_745 2_755
O19 K1 O32 74.8(5) 2_745 .
O19 K1 O38 149.2(5) 2_745 .
O19 K1 O39 90.2(4) 2_745 .
O19 K1 O42 93.8(5) 2_745 .
O19 K1 O47 65.8(7) 2_745 .
O19 K1 O48 91.1(6) 2_745 .
O19 K1 W7 153.7(4) 2_745 .
O19 K1 W8 100.4(4) 2_745 .
O19 K1 W11 73.7(3) 2_745 .
O20 K1 O38 53.2(4) . .
O20 K1 O39 65.9(4) . .
O20 K1 O48 78.1(5) . .
O20 K1 W7 29.4(3) . .
O20 K1 W8 29.1(3) . .
O20 K1 W11 65.4(3) . .
O31 K1 O20 83.4(4) 2_755 .
O31 K1 O32 124.5(5) 2_755 .
O31 K1 O38 82.1(4) 2_755 .
O31 K1 O39 141.8(5) 2_755 .
O31 K1 O47 75.5(7) 2_755 .
O31 K1 O48 51.9(5) 2_755 .
O31 K1 W7 74.2(3) 2_755 .
O31 K1 W8 97.6(4) 2_755 .
O31 K1 W11 148.3(4) 2_755 .
O32 K1 O20 54.2(4) . .
O32 K1 O38 95.4(4) . .
O32 K1 O39 53.7(4) . .
O32 K1 O48 82.6(5) . .
O32 K1 W7 80.3(3) . .
O32 K1 W8 29.1(3) . .
O32 K1 W11 30.1(3) . .
O38 K1 O48 117.0(6) . .
O38 K1 W7 25.8(3) . .
O38 K1 W8 80.3(3) . .
O38 K1 W11 83.3(3) . .
O39 K1 O38 61.6(4) . .
O39 K1 O48 134.1(5) . .
O39 K1 W7 67.9(3) . .
O39 K1 W8 66.5(3) . .
O39 K1 W11 26.3(3) . .
O42 K1 O20 110.4(4) . .
O42 K1 O31 113.8(5) . 2_755
O42 K1 O32 113.8(5) . .
O42 K1 O38 63.0(4) . .
O42 K1 O39 61.6(4) . .
O42 K1 O47 80.9(6) . .
O42 K1 O48 163.6(6) . .
O42 K1 W7 88.3(3) . .
O42 K1 W8 125.9(4) . .
O42 K1 W11 83.7(3) . .
O47 K1 O20 158.7(7) . .
O47 K1 O32 138.9(7) . .
O47 K1 O38 124.5(7) . .
O47 K1 O39 134.2(7) . .
O47 K1 O48 86.9(7) . .
O47 K1 W7 140.2(6) . .
O47 K1 W8 151.8(6) . .
O47 K1 W11 135.3(6) . .
O48 K1 W7 94.1(5) . .
O48 K1 W8 68.2(4) . .
O48 K1 W11 112.7(4) . .
W8 K1 W7 58.32(8) . .
W8 K1 W11 52.16(8) . .
W11 K1 W7 80.48(11) . .
O12 K2B O16 113.8(5) . 4_575
O12 K2B O22 47.0(4) . .
O12 K2B K4 82.6(4) . 4_565
O12 K2B W1AA 132.8(5) . 4_575
O12 K2B Na1 84.4(5) . 4_575
O16 K2B O22 119.9(6) 4_575 .
O16 K2B K4 135.0(5) 4_575 4_565
O16 K2B W1AA 23.9(3) 4_575 4_575
O16 K2B Na1 41.1(5) 4_575 4_575
O18 K2B O12 108.2(5) 4_575 .
O18 K2B O16 95.4(6) 4_575 4_575
O18 K2B O22 61.4(4) 4_575 .
O18 K2B K4 40.3(3) 4_575 4_565
O18 K2B W1AA 75.7(4) 4_575 4_575
O18 K2B Na1 133.6(7) 4_575 4_575
O22 K2B K4 42.7(3) . 4_565
O22 K2B W1AA 118.7(5) . 4_575
O22 K2B Na1 118.9(5) . 4_575
K4 K2B Na1 160.8(5) 4_565 4_575
W1AA K2B K4 115.9(4) 4_575 4_565
W1AA K2B Na1 64.4(4) 4_575 4_575
O3AA K2B O12 91.0(7) 4_575 .
O3AA K2B O16 71.4(9) 4_575 4_575
O3AA K2B O18 160.2(8) 4_575 4_575
O3AA K2B O22 137.9(7) 4_575 .
O3AA K2B K4 152.9(10) 4_575 4_565
O3AA K2B W1AA 87.6(8) 4_575 4_575
O3AA K2B Na1 41.1(9) 4_575 4_575
O7AA K2B O12 91.0(14) . .
O7AA K2B O16 154.9(14) . 4_575
O7AA K2B O18 79.1(15) . 4_575
O7AA K2B O22 79.2(15) . .
O7AA K2B K4 47.9(15) . 4_565
O7AA K2B W1AA 134.4(14) . 4_575
O7AA K2B Na1 146.7(17) . 4_575
O7AA K2B O3AA 106.3(18) . 4_575
O1 K3 O7 83.5(5) 2_645 .
O1 K3 O8 127.4(5) 2_645 .
O1 K3 O14 144.4(5) 2_645 2_655
O1 K3 O15 73.5(5) 2_645 .
O1 K3 O35 77.2(8) 2_645 .
O1 K3 O3 132.0(5) 2_645 .
O1 K3 O1A 113.2(9) 2_645 3_675
O1 K3 O4AA 68.8(7) 2_645 .
O7 K3 O35 147.9(8) . .
O7 K3 O3 52.6(5) . .
O7 K3 O1A 92.6(9) . 3_675
O7 K3 O4AA 128.7(8) . .
O8 K3 O7 63.5(5) . .
O8 K3 O35 109.5(8) . .
O8 K3 O3 53.7(5) . .
O8 K3 O1A 108.4(10) . 3_675
O8 K3 O4AA 163.2(8) . .
O14 K3 O7 132.1(5) 2_655 .
O14 K3 O8 79.1(5) 2_655 .
O14 K3 O15 124.2(5) 2_655 .
O14 K3 O35 70.8(7) 2_655 .
O14 K3 O3 81.6(5) 2_655 .
O14 K3 O1A 71.1(7) 2_655 3_675
O14 K3 O4AA 84.3(7) 2_655 .
O15 K3 O7 53.8(5) . .
O15 K3 O8 54.1(5) . .
O15 K3 O35 95.8(8) . .
O15 K3 O3 91.4(5) . .
O15 K3 O1A 145.7(10) . 3_675
O15 K3 O4AA 141.0(8) . .
O35 K3 O1A 118.5(11) . 3_675
O35 K3 O4AA 66.8(9) . .
O3 K3 O35 150.6(8) . .
O3 K3 O1A 58.4(10) . 3_675
O3 K3 O4AA 121.3(8) . .
O4AA K3 O1A 63.0(12) . 3_675
O18 K4 O22 75.1(5) 1_545 4_566
O18 K4 O23 112.0(5) 1_545 4_566
O18 K4 O44 158.0(6) 1_545 .
O18 K4 O45 96.9(7) 1_545 .
O18 K4 K2B 50.2(4) 1_545 4_566
O18 K4 W9 99.1(4) 1_545 4_566
O18 K4 Na2 60.1(6) 1_545 4_566
O18 K4 O2AA 70.5(8) 1_545 1_545
O18 K4 O4AA 72.7(7) 1_545 2_645
O18 K4 O7AA 72.1(10) 1_545 4_566
O22 K4 O23 52.1(4) 4_566 4_566
O22 K4 O44 84.1(5) 4_566 .
O22 K4 O45 77.6(5) 4_566 .
O22 K4 K2B 54.4(4) 4_566 4_566
O22 K4 W9 28.0(3) 4_566 4_566
O22 K4 Na2 90.9(6) 4_566 4_566
O22 K4 O2AA 142.2(9) 4_566 1_545
O22 K4 O4AA 124.8(7) 4_566 2_645
O22 K4 O7AA 74.5(9) 4_566 4_566
O23 K4 K2B 64.1(4) 4_566 4_566
O23 K4 W9 25.6(3) 4_566 4_566
O23 K4 Na2 141.1(5) 4_566 4_566
O30 K4 O18 136.0(5) . 1_545
O30 K4 O22 148.8(5) . 4_566
O30 K4 O23 103.3(5) . 4_566
O30 K4 O44 65.2(5) . .
O30 K4 O45 96.3(6) . .
O30 K4 K2B 138.4(5) . 4_566
O30 K4 W9 123.0(4) . 4_566
O30 K4 Na2 105.8(7) . 4_566
O30 K4 O2AA 67.5(9) . 1_545
O30 K4 O4AA 74.7(7) . 2_645
O30 K4 O7AA 109.7(10) . 4_566
O44 K4 O23 57.8(6) . 4_566
O44 K4 K2B 121.5(6) . 4_566
O44 K4 W9 63.1(4) . 4_566
O44 K4 Na2 113.8(7) . 4_566
O44 K4 O4AA 126.8(8) . 2_645
O44 K4 O7AA 109.6(11) . 4_566
O45 K4 O23 108.1(6) . 4_566
O45 K4 O44 71.1(8) . .
O45 K4 K2B 125.2(5) . 4_566
O45 K4 W9 88.6(5) . 4_566
O45 K4 Na2 43.7(7) . 4_566
O45 K4 O2AA 91.1(10) . 1_545
O45 K4 O4AA 149.2(8) . 2_645
O45 K4 O7AA 151.8(10) . 4_566
W9 K4 K2B 62.06(19) 4_566 4_566
W9 K4 Na2 115.6(5) 4_566 4_566
Na2 K4 K2B 106.8(6) 4_566 4_566
O2AA K4 O23 159.7(9) 1_545 4_566
O2AA K4 O44 126.5(9) 1_545 .
O2AA K4 K2B 110.0(8) 1_545 4_566
O2AA K4 W9 169.5(8) 1_545 4_566
O2AA K4 Na2 58.4(9) 1_545 4_566
O2AA K4 O4AA 58.1(10) 1_545 2_645
O2AA K4 O7AA 108.5(12) 1_545 4_566
O4AA K4 O23 102.6(7) 2_645 4_566
O4AA K4 K2B 70.5(6) 2_645 4_566
O4AA K4 W9 121.2(7) 2_645 4_566
O4AA K4 Na2 109.5(7) 2_645 4_566
O7AA K4 O23 56.3(9) 4_566 4_566
O7AA K4 K2B 29.2(10) 4_566 4_566
O7AA K4 W9 68.4(9) 4_566 4_566
O7AA K4 Na2 132.2(11) 4_566 4_566
O7AA K4 O4AA 53.5(11) 4_566 2_645
O13 Ge1 O25 106.3(7) . .
O13 Ge1 O49 108.1(6) . .
O25 Ge1 O49 107.5(7) . .
O27 Ge1 O13 112.3(7) . .
O27 Ge1 O25 111.1(6) . .
O27 Ge1 O49 111.2(7) . .
C1 Nd1 K1 59.9(4) . .
O27 Nd1 C1 140.5(5) . .
O27 Nd1 K1 83.6(3) . .
O37 Nd1 C1 155.2(6) . .
O37 Nd1 O27 60.1(4) . .
O37 Nd1 O38 80.4(5) . .
O37 Nd1 O41 76.5(5) . .
O37 Nd1 O42 142.1(5) . .
O37 Nd1 O43 146.6(5) . .
O37 Nd1 O43 81.6(5) . 3_766
O37 Nd1 K1 127.4(3) . .
O38 Nd1 C1 99.2(6) . .
O38 Nd1 O27 59.6(4) . .
O38 Nd1 O41 81.2(5) . .
O38 Nd1 O42 75.0(5) . .
O38 Nd1 O43 150.3(5) . 3_766
O38 Nd1 O43 125.5(5) . .
O38 Nd1 K1 47.6(3) . .
O39 Nd1 C1 73.5(6) . .
O39 Nd1 O27 70.4(5) . .
O39 Nd1 O37 130.1(5) . .
O39 Nd1 O38 80.3(5) . .
O39 Nd1 O41 143.6(5) . .
O39 Nd1 O42 73.3(5) . .
O39 Nd1 O43 79.4(5) . .
O39 Nd1 O43 129.1(5) . 3_766
O39 Nd1 K1 46.8(4) . .
O40 Nd1 C1 113.6(6) . .
O40 Nd1 O27 69.6(4) . .
O40 Nd1 O37 84.6(5) . .
O40 Nd1 O38 127.9(5) . .
O40 Nd1 O39 72.3(5) . .
O40 Nd1 O41 142.2(5) . .
O40 Nd1 O42 133.3(5) . .
O40 Nd1 O43 92.2(5) . .
O40 Nd1 O43 73.2(5) . 3_766
O40 Nd1 K1 118.9(3) . .
O41 Nd1 C1 78.9(6) . .
O41 Nd1 O27 124.2(5) . .
O41 Nd1 O42 71.7(5) . .
O41 Nd1 O43 71.8(5) . 3_766
O41 Nd1 O43 86.4(5) . .
O41 Nd1 K1 98.5(4) . .
O42 Nd1 C1 24.6(5) . .
O42 Nd1 O27 125.2(4) . .
O42 Nd1 K1 41.8(3) . .
O43 Nd1 C1 26.3(5) . .
O43 Nd1 C1 87.6(6) 3_766 .
O43 Nd1 O27 128.0(4) 3_766 .
O43 Nd1 O27 148.1(4) . .
O43 Nd1 O42 106.8(5) 3_766 .
O43 Nd1 O42 50.8(5) . .
O43 Nd1 O43 65.7(6) 3_766 .
O43 Nd1 K1 83.0(3) . .
O43 Nd1 K1 147.4(3) 3_766 .
O1 W1 O8 102.5(7) . .
O1 W1 O9 103.9(7) . .
O1 W1 O13 169.9(6) . .
O1 W1 O2 98.7(7) . .
O1 W1 O3 101.6(8) . .
O8 W1 O13 84.7(6) . .
O8 W1 O2 158.3(7) . .
O8 W1 O3 85.1(7) . .
O9 W1 O8 88.4(7) . .
O9 W1 O13 83.1(6) . .
O9 W1 O2 90.8(7) . .
O9 W1 O3 154.5(7) . .
O2 W1 O13 73.7(6) . .
O2 W1 O3 86.4(7) . .
O3 W1 O13 71.8(6) . .
O0AA W2 O10 104.8(8) . .
O0AA W2 O11 102.3(7) . .
O0AA W2 O13 168.6(7) . .
O0AA W2 O2 98.5(7) . .
O0AA W2 O4 98.9(8) . .
O10 W2 O11 87.6(6) . .
O10 W2 O13 84.0(6) . .
O10 W2 O2 91.5(7) . .
O10 W2 O4 156.2(7) . .
O11 W2 O13 85.2(5) . .
O2 W2 O11 158.8(6) . .
O2 W2 O13 73.6(6) . .
O2 W2 O4 86.9(7) . .
O4 W2 O11 85.4(7) . .
O4 W2 O13 72.8(6) . .
O1AA W3 O7 101.5(8) . .
O1AA W3 O12 103.0(7) . .
O1AA W3 O13 169.8(7) . .
O1AA W3 O3 100.0(8) . .
O1AA W3 O4 100.6(8) . .
O7 W3 O13 85.1(6) . .
O12 W3 O7 86.7(7) . .
O12 W3 O13 85.0(6) . .
O3 W3 O7 86.6(8) . .
O3 W3 O12 157.0(7) . .
O3 W3 O13 72.5(7) . .
O3 W3 O4 90.4(8) . .
O4 W3 O7 157.9(7) . .
O4 W3 O12 87.6(7) . .
O4 W3 O13 73.1(6) . .
O7 W0AA O15 85.9(7) . .
O7 W0AA O25 84.7(6) . .
O14 W0AA O7 101.4(7) . .
O14 W0AA O15 102.0(7) . .
O14 W0AA O24 100.8(7) . .
O14 W0AA O25 171.3(6) . .
O14 W0AA O28 100.1(7) . .
O15 W0AA O25 72.1(6) . .
O24 W0AA O7 85.7(7) . .
O24 W0AA O15 156.8(7) . .
O24 W0AA O25 85.6(6) . .
O28 W0AA O7 158.5(7) . .
O28 W0AA O15 90.0(7) . .
O28 W0AA O24 90.0(6) . .
O28 W0AA O25 73.9(6) . .
O8 W1AA O15 85.7(7) . .
O8 W1AA O25 85.7(6) . .
O8 W1AA K2B 67.5(5) . 4_576
O8 W1AA K2A 80.1(5) . 4_576
O15 W1AA O25 74.3(6) . .
O15 W1AA K2B 131.9(6) . 4_576
O15 W1AA K2A 141.2(5) . 4_576
O16 W1AA O8 100.6(8) . .
O16 W1AA O15 97.8(8) . .
O16 W1AA O17 103.5(7) . .
O16 W1AA O25 169.6(7) . .
O16 W1AA O29 98.8(7) . .
O16 W1AA K2B 52.8(6) . 4_576
O16 W1AA K2A 50.7(6) . 4_576
O17 W1AA O8 86.0(7) . .
O17 W1AA O15 158.2(6) . .
O17 W1AA O25 85.1(6) . .
O17 W1AA O29 93.4(7) . .
O17 W1AA K2B 61.7(5) . 4_576
O17 W1AA K2A 56.2(5) . 4_576
O25 W1AA K2B 137.6(4) . 4_576
O25 W1AA K2A 139.4(4) . 4_576
O29 W1AA O8 160.2(7) . .
O29 W1AA O15 87.7(7) . .
O29 W1AA O25 74.5(5) . .
O29 W1AA K2B 129.1(5) . 4_576
O29 W1AA K2A 115.8(5) . 4_576
O9 W2AA O27 82.7(5) . .
O9 W2AA K2A 79.1(4) . 4_576
O17 W2AA O9 79.9(6) . .
O17 W2AA O27 84.5(5) . .
O17 W2AA O46 154.2(6) . .
O17 W2AA K2A 55.5(4) . 4_576
O18 W2AA O9 90.7(6) . .
O18 W2AA O17 101.6(7) . .
O18 W2AA O27 170.0(6) . .
O18 W2AA O37 103.5(7) . .
O18 W2AA O46 99.1(7) . .
O18 W2AA K2A 46.4(5) . 4_576
O27 W2AA K2A 138.2(4) . 4_576
O37 W2AA O9 165.8(6) . .
O37 W2AA O17 96.0(6) . .
O37 W2AA O27 83.4(6) . .
O37 W2AA O46 93.9(6) . .
O37 W2AA K2A 109.9(5) . 4_576
O46 W2AA O9 84.7(6) . .
O46 W2AA O27 73.0(6) . .
O46 W2AA K2A 141.0(5) . 4_576
O10 W7 O27 83.0(5) . .
O10 W7 K1 129.0(4) . .
O19 W7 O10 94.4(6) . .
O19 W7 O20 101.9(6) . .
O19 W7 O27 172.3(6) . .
O19 W7 O38 101.4(7) . .
O19 W7 O46 99.4(7) . .
O19 W7 K1 90.7(5) . .
O20 W7 O10 80.5(6) . .
O20 W7 O27 84.9(5) . .
O20 W7 K1 48.9(5) . .
O27 W7 K1 96.6(4) . .
O38 W7 O10 163.8(6) . .
O38 W7 O20 93.1(6) . .
O38 W7 O27 81.7(6) . .
O38 W7 O46 96.2(6) . .
O38 W7 K1 48.6(5) . .
O46 W7 O10 84.1(6) . .
O46 W7 O20 154.5(6) . .
O46 W7 O27 73.1(6) . .
O46 W7 K1 144.7(5) . .
O11 W8 O20 86.8(6) . .
O11 W8 O22 87.3(7) . .
O11 W8 O32 161.1(6) . .
O11 W8 K1 136.1(5) . .
O11 W8 O49 88.4(6) . .
O20 W8 O22 159.5(6) . .
O20 W8 O32 91.0(6) . .
O20 W8 K1 50.3(5) . .
O20 W8 O49 85.4(5) . .
O21 W8 O11 102.5(7) . .
O21 W8 O20 100.2(7) . .
O21 W8 O22 100.2(7) . .
O21 W8 O32 96.4(7) . .
O21 W8 K1 79.7(5) . .
O21 W8 O49 167.9(7) . .
O22 W8 K1 136.0(5) . .
O22 W8 O49 74.8(6) . .
O32 W8 O22 88.3(7) . .
O32 W8 K1 48.6(5) . .
O32 W8 O49 72.7(6) . .
O49 W8 K1 96.1(4) . .
O12 W9 O22 86.1(6) . .
O12 W9 K4 109.4(4) . 4_565
O12 W9 O49 85.0(6) . .
O22 W9 K4 43.2(5) . 4_565
O22 W9 O49 71.9(5) . .
O23 W9 O12 101.9(7) . .
O23 W9 O22 99.3(7) . .
O23 W9 O24 104.0(7) . .
O23 W9 O33 100.3(7) . .
O23 W9 K4 59.6(6) . 4_565
O23 W9 O49 168.6(7) . .
O24 W9 O12 85.4(6) . .
O24 W9 O22 156.4(6) . .
O24 W9 K4 159.2(5) . 4_565
O24 W9 O49 85.4(6) . .
O33 W9 O12 157.8(6) . .
O33 W9 O22 89.2(7) . .
O33 W9 O24 90.4(6) . .
O33 W9 K4 81.0(5) . 4_565
O33 W9 O49 73.0(6) . .
O49 W9 K4 109.7(4) . 4_565
O28 W10 O25 71.6(5) . .
O29 W10 O25 71.0(5) . .
O29 W10 O28 83.6(6) . .
O30 W10 O25 164.6(6) . .
O30 W10 O28 95.4(7) . .
O30 W10 O29 100.0(7) . .
O30 W10 O34 102.0(7) . .
O30 W10 O40 103.6(7) . .
O34 W10 O25 85.6(5) . .
O34 W10 O28 85.8(6) . .
O34 W10 O29 156.4(6) . .
O40 W10 O25 89.6(6) . .
O40 W10 O28 161.0(6) . .
O40 W10 O29 92.5(6) . .
O40 W10 O34 90.7(6) . .
O31 W11 O32 101.3(6) . .
O31 W11 O33 94.4(7) . .
O31 W11 O34 101.9(7) . .
O31 W11 O39 103.9(7) . .
O31 W11 K1 89.8(5) . .
O31 W11 O49 163.7(6) . .
O32 W11 O33 83.9(6) . .
O32 W11 K1 47.9(4) . .
O32 W11 O49 70.2(6) . .
O33 W11 K1 131.3(4) . .
O33 W11 O49 71.2(5) . .
O34 W11 O32 155.2(6) . .
O34 W11 O33 85.7(6) . .
O34 W11 K1 140.5(4) . .
O34 W11 O49 85.1(6) . .
O39 W11 O32 90.7(6) . .
O39 W11 O33 161.6(6) . .
O39 W11 O34 92.1(6) . .
O39 W11 K1 48.4(5) . .
O39 W11 O49 90.3(6) . .
O49 W11 K1 94.0(4) . .
Ge1 O49 W8 120.7(7) . .
Ge1 O49 W9 123.6(7) . .
Ge1 O49 W11 121.3(7) . .
W8 O49 W9 93.3(5) . .
W8 O49 W11 96.2(5) . .
W11 O49 W9 94.6(5) . .
O16 Na1 K2B 52.4(6) . 4_576
O16 Na1 Na1 104.1(13) . 3_666
O16 Na1 Na3 152.6(9) . 2_645
O16 Na1 O4 81.3(8) . 4_576
O16 Na1 K2A 47.0(6) . 4_576
O16 Na1 O3AA 73.9(10) . .
O16 Na1 O5 162.9(12) . 2_645
Na1 Na1 K2B 155.0(13) 3_666 4_576
Na1 Na1 Na3 75.8(9) 3_666 2_645
Na1 Na1 K2A 143.6(13) 3_666 4_576
Na3 Na1 K2B 128.7(10) 2_645 4_576
Na3 Na1 K2A 140.4(10) 2_645 4_576
O4 Na1 Na1 123.7(14) 4_576 3_666
O4 Na1 Na3 122.1(8) 4_576 2_645
O4 Na1 K2A 44.0(5) 4_576 4_576
O4 Na1 O3AA 72.4(10) 4_576 .
O3AA Na1 K2B 31.8(7) . 4_576
O3AA Na1 Na1 163.6(13) . 3_666
O3AA Na1 Na3 98.3(11) . 2_645
O3AA Na1 K2A 45.1(8) . 4_576
O3AA Na1 O5 110.8(13) . 2_645
O5 Na1 K2B 123.4(11) 2_645 4_576
O5 Na1 Na1 76.0(11) 2_645 3_666
O5 Na1 Na3 44.5(8) 2_645 2_645
O45 Na2 O48 95.0(10) 4_565 .
O45 Na2 K4 46.1(7) 4_565 4_565
O48 Na2 K4 119.1(10) . 4_565
Na2 Na2 O45 87.0(19) 3_765 4_565
Na2 Na2 O48 125(2) 3_765 .
Na2 Na2 K4 102(2) 3_765 4_565
O0AA Na3 O23 138.9(5) . 1_565
O0AA Na3 O29 85.2(5) . 4_575
O0AA Na3 O44 99.9(7) . 4_575
O0AA Na3 K4 140.4(5) . 4_575
O0AA Na3 Na1 93.3(7) . 2_655
O0AA Na3 O1A 147.3(10) . .
O23 Na3 O29 131.2(6) 1_565 4_575
O23 Na3 K4 50.9(4) 1_565 4_575
O23 Na3 Na1 82.7(7) 1_565 2_655
O29 Na3 K4 82.5(4) 4_575 4_575
O29 Na3 Na1 122.1(6) 4_575 2_655
O44 Na3 O23 67.2(6) 4_575 1_565
O44 Na3 O29 89.5(6) 4_575 4_575
O44 Na3 K4 42.7(5) 4_575 4_575
O44 Na3 Na1 146.8(8) 4_575 2_655
O44 Na3 O1A 104.3(12) 4_575 .
Na1 Na3 K4 124.9(6) 2_655 4_575
O5 Na3 O0AA 114.9(9) . .
O5 Na3 O23 94.0(8) . 1_565
O5 Na3 O29 78.0(9) . 4_575
O5 Na3 O44 141.5(10) . 4_575
O5 Na3 K4 99.2(8) . 4_575
O5 Na3 Na1 50.5(10) . 2_655
O1A Na3 O23 71.9(9) . 1_565
O1A Na3 O29 73.5(9) . 4_575
O1A Na3 K4 61.9(11) . 4_575
O1A Na3 Na1 78.1(12) . 2_655
W2 O2 W1 119.6(8) . .
W1 O3 K3 102.5(7) . .
W3 O3 K3 105.7(8) . .
W3 O3 W1 121.8(10) . .
W2 O4 Na1 114.5(10) . 4_575
W2 O4 K2A 99.4(7) . .
W3 O4 W2 120.8(8) . .
W3 O4 Na1 114.1(9) . 4_575
W3 O4 K2A 110.0(7) . .
Na1 O4 K2A 92.4(7) 4_575 .
O11 K2A O12 62.9(5) . .
O11 K2A O16 99.8(6) . 4_575
O11 K2A O17 98.4(5) . 4_575
O11 K2A O18 93.6(5) . 4_575
O11 K2A O22 53.8(5) . .
O11 K2A W1AA 106.6(5) . 4_575
O11 K2A W2AA 98.3(4) . 4_575
O11 K2A Na1 93.0(6) . 4_575
O11 K2A O4 56.3(5) . .
O11 K2A O3AA 128.2(8) . 4_575
O11 K2A O7AA 129.5(11) . .
O12 K2A O17 161.0(6) . 4_575
O12 K2A W1AA 154.2(4) . 4_575
O12 K2A W2AA 142.3(4) . 4_575
O12 K2A Na1 87.9(5) . 4_575
O16 K2A O12 128.7(5) 4_575 .
O16 K2A O17 54.2(4) 4_575 4_575
O16 K2A O22 152.5(6) 4_575 .
O16 K2A W1AA 26.1(3) 4_575 4_575
O16 K2A W2AA 84.6(4) 4_575 4_575
O16 K2A Na1 42.8(5) 4_575 4_575
O17 K2A W1AA 29.5(3) 4_575 4_575
O17 K2A W2AA 30.6(3) 4_575 4_575
O17 K2A Na1 97.0(5) 4_575 4_575
O18 K2A O12 118.7(5) 4_575 .
O18 K2A O16 109.8(5) 4_575 4_575
O18 K2A O17 55.8(4) 4_575 4_575
O18 K2A O22 69.0(5) 4_575 .
O18 K2A W1AA 84.1(4) 4_575 4_575
O18 K2A W2AA 25.3(3) 4_575 4_575
O18 K2A Na1 152.6(6) 4_575 4_575
O22 K2A O12 51.0(4) . .
O22 K2A O17 116.2(5) . 4_575
O22 K2A W1AA 143.7(5) . 4_575
O22 K2A W2AA 91.3(4) . 4_575
O22 K2A Na1 134.3(5) . 4_575
W1AA K2A W2AA 58.99(15) 4_575 4_575
W1AA K2A Na1 68.5(4) 4_575 4_575
W2AA K2A Na1 127.3(5) 4_575 4_575
O4 K2A O12 52.4(5) . .
O4 K2A O16 77.3(5) . 4_575
O4 K2A O17 121.5(6) . 4_575
O4 K2A O18 149.9(6) . 4_575
O4 K2A O22 91.1(5) . .
O4 K2A W1AA 101.8(4) . 4_575
O4 K2A W2AA 144.7(5) . 4_575
O4 K2A Na1 43.5(5) . 4_575
O4 K2A O3AA 72.1(7) . 4_575
O3AA K2A O12 83.3(6) 4_575 .
O3AA K2A O16 70.9(7) 4_575 4_575
O3AA K2A O17 113.1(6) 4_575 4_575
O3AA K2A O18 138.0(8) 4_575 4_575
O3AA K2A O22 129.5(7) 4_575 .
O3AA K2A W1AA 86.8(6) 4_575 4_575
O3AA K2A W2AA 129.6(6) 4_575 4_575
O3AA K2A Na1 45.1(8) 4_575 4_575
O7AA K2A O12 80.6(10) . .
O7AA K2A O16 130.6(11) . 4_575
O7AA K2A O17 112.0(10) . 4_575
O7AA K2A O18 73.7(11) . 4_575
O7AA K2A O22 76.5(11) . .
O7AA K2A W1AA 119.9(10) . 4_575
O7AA K2A W2AA 89.9(10) . 4_575
O7AA K2A Na1 120.7(12) . 4_575
O7AA K2A O4 124.8(11) . .
O7AA K2A O3AA 75.7(13) . 4_575
K2B O3AA Na1 107.1(12) 4_576 .
K2A O3AA Na1 89.8(10) 4_576 .
Na3 O5 Na1 85.0(11) . 2_655
Na3 O1A K3 178.8(18) . 3_675
K3 O4AA K4 128.1(11) . 2_655
K2B O7AA K4 102.8(19) . 4_565
K2A O7AA K4 88.8(14) . 4_565

loop_
_geom_bond_atom_site_label_1
_geom_bond_atom_site_label_2
_geom_bond_distance
_geom_bond_site_symmetry_2
C1 C2 1.51(3) .
C1 O42 1.23(3) .
C1 O43 1.32(3) .
C1 Nd1 2.96(2) .
C2 H2A 0.9600 .
C2 H2B 0.9600 .
C2 H2C 0.9600 .
O1 K3 2.740(17) 2_655
O1 W1 1.710(15) .
O0AA W2 1.736(16) .
O0AA Na3 2.697(18) .
O1AA W3 1.674(17) .
W4 O7 1.92(2) .
W4 O8 2.17(2) .
W4 O13 2.21(2) .
W5 O9 2.07(2) .
W5 O10 1.76(2) .
W5 O13 2.17(2) .
W6 O11 1.83(2) .
W6 O12 1.98(2) .
W6 O13 2.41(2) .
O7 K3 2.953(18) .
O7 W3 1.931(17) .
O7 W0AA 1.927(17) .
O8 K3 2.893(19) .
O8 W1 1.926(17) .
O8 W1AA 1.916(17) .
O9 W1 1.792(15) .
O9 W2AA 2.076(15) .
O10 W2 1.823(15) .
O10 W7 2.071(15) .
O11 W2 1.966(15) .
O11 W8 1.891(15) .
O11 K2A 2.766(18) .
O12 K2B 3.223(17) .
O12 W3 1.924(15) .
O12 W9 1.928(15) .
O12 K2A 3.117(18) .
O13 Ge1 1.740(14) .
O13 W1 2.295(14) .
O13 W2 2.304(14) .
O13 W3 2.330(14) .
O14 K3 2.796(17) 2_645
O14 W0AA 1.716(16) .
O15 K3 2.880(19) .
O15 W0AA 1.945(17) .
O15 W1AA 1.945(17) .
O16 K2B 3.38(2) 4_576
O16 W1AA 1.715(15) .
O16 Na1 2.81(3) .
O16 K2A 3.02(2) 4_576
O17 W1AA 1.876(15) .
O17 W2AA 1.957(15) .
O17 K2A 3.167(18) 4_576
O18 K2B 3.19(2) 4_576
O18 K4 2.690(16) 1_565
O18 W2AA 1.724(14) .
O18 K2A 2.925(19) 4_576
O19 K1 2.718(16) 2_755
O19 W7 1.728(15) .
O20 K1 2.997(16) .
O20 W7 1.955(14) .
O20 W8 1.891(15) .
O21 W8 1.709(15) .
O22 K2B 3.41(2) .
O22 K4 2.843(16) 4_565
O22 W8 1.919(16) .
O22 W9 1.950(15) .
O22 K2A 3.030(19) .
O23 K4 3.405(19) 4_565
O23 W9 1.703(16) .
O23 Na3 2.875(19) 1_545
O24 W0AA 1.913(15) .
O24 W9 1.904(15) .
O25 Ge1 1.747(13) .
O25 W0AA 2.345(14) .
O25 W1AA 2.252(13) .
O25 W10 2.320(14) .
O27 Ge1 1.732(14) .
O27 Nd1 2.901(14) .
O27 W2AA 2.248(14) .
O27 W7 2.286(14) .
O28 W0AA 1.869(15) .
O28 W10 2.045(15) .
O29 W1AA 1.885(16) .
O29 W10 1.997(15) .
O29 Na3 2.880(16) 4_576
O30 K4 2.688(16) .
O30 W10 1.739(15) .
O31 K1 2.791(16) 2_745
O31 W11 1.719(15) .
O32 K1 2.940(16) .
O32 W8 1.906(15) .
O32 W11 1.989(14) .
O33 W9 1.871(15) .
O33 W11 2.055(15) .
O34 W10 1.936(14) .
O34 W11 1.901(14) .
O35 K3 2.97(3) .
O37 Nd1 2.394(15) .
O37 W2AA 1.754(15) .
O38 K1 3.034(15) .
O38 Nd1 2.416(14) .
O38 W7 1.762(15) .
O39 K1 3.007(16) .
O39 Nd1 2.381(14) .
O39 W11 1.781(14) .
O40 Nd1 2.319(15) .
O40 W10 1.780(15) .
O41 Nd1 2.497(15) .
O42 K1 2.766(15) .
O42 Nd1 2.571(15) .
O43 Nd1 2.534(15) .
O43 Nd1 2.532(14) 3_766
O44 K4 3.01(2) .
O44 Na3 2.75(3) 4_576
O45 K4 2.85(3) .
O45 Na2 2.73(4) 4_566
O46 W2AA 1.966(14) .
O46 W7 1.911(14) .
O47 K1 2.89(3) .
O48 K1 3.37(2) .
O48 Na2 2.80(4) .
K1 O19 2.718(16) 2_745
K1 O31 2.791(16) 2_755
K1 W7 3.897(6) .
K1 W8 3.827(6) .
K1 W11 3.878(6) .
K2B O16 3.38(2) 4_575
K2B O18 3.19(2) 4_575
K2B K4 4.158(15) 4_565
K2B W1AA 4.127(14) 4_575
K2B Na1 4.26(3) 4_575
K2B O3AA 2.35(4) 4_575
K2B O7AA 2.08(5) .
K3 O1 2.740(17) 2_645
K3 O14 2.796(17) 2_655
K3 O3 2.953(19) .
K3 O1A 3.39(4) 3_675
K3 O4AA 3.07(4) .
K4 O18 2.690(17) 1_545
K4 O22 2.843(16) 4_566
K4 O23 3.405(19) 4_566
K4 K2B 4.158(16) 4_566
K4 W9 3.932(8) 4_566
K4 Na2 3.95(3) 4_566
K4 O2AA 2.90(4) 1_545
K4 O4AA 3.30(4) 2_645
K4 O7AA 3.17(5) 4_566
Ge1 O49 1.764(14) .
Nd1 O43 2.532(14) 3_766
W1 O2 1.932(15) .
W1 O3 1.980(18) .
W2 O2 1.923(15) .
W2 O4 1.962(17) .
W3 O3 1.887(18) .
W3 O4 1.911(16) .
W1AA K2B 4.127(14) 4_576
W1AA K2A 3.800(10) 4_576
W2AA K2A 3.835(11) 4_576
W8 O49 2.253(14) .
W9 K4 3.932(8) 4_565
W9 O49 2.356(14) .
W11 O49 2.298(14) .
Na1 K2B 4.26(3) 4_576
Na1 Na1 3.27(7) 3_666
Na1 Na3 3.81(3) 2_645
Na1 O4 2.85(3) 4_576
Na1 K2A 4.13(3) 4_576
Na1 O3AA 2.93(5) .
Na1 O5 2.95(5) 2_645
Na2 O45 2.73(4) 4_565
Na2 K4 3.95(3) 4_565
Na2 Na2 1.88(7) 3_765
Na3 O23 2.875(19) 1_565
Na3 O29 2.880(16) 4_575
Na3 O44 2.75(3) 4_575
Na3 K4 4.384(14) 4_575
Na3 Na1 3.81(3) 2_655
Na3 O5 2.68(4) .
Na3 O1A 2.87(4) .
O4 Na1 2.85(3) 4_575
O4 K2A 2.874(19) .
K2A O16 3.02(2) 4_575
K2A O17 3.167(18) 4_575
K2A O18 2.925(19) 4_575
K2A W1AA 3.800(10) 4_575
K2A W2AA 3.835(10) 4_575
K2A Na1 4.13(3) 4_575
K2A O3AA 2.92(3) 4_575
K2A O7AA 2.86(5) .
O3AA K2B 2.35(4) 4_576
O3AA K2A 2.92(3) 4_576
O5 Na1 2.95(5) 2_655
O1A K3 3.39(4) 3_675
O2AA K4 2.90(4) 1_565
O4AA K4 3.30(4) 2_655
O7AA K4 3.17(5) 4_565

loop_
_geom_torsion_atom_site_label_1
_geom_torsion_atom_site_label_2
_geom_torsion_atom_site_label_3
_geom_torsion_atom_site_label_4
_geom_torsion
_geom_torsion_site_symmetry_1
_geom_torsion_site_symmetry_4
C2 C1 O42 K1 62(3) . .
C2 C1 O42 Nd1 169(2) . .
C2 C1 O43 Nd1 -169.1(18) . .
C2 C1 O43 Nd1 60(3) . 3_766
O1AA W3 O3 K3 73.2(9) . .
O1AA W3 O3 W1 -170.8(11) . .
W4 O13 Ge1 O25 -2.9(11) . .
W4 O13 Ge1 O27 -124.7(10) . .
W4 O13 Ge1 O49 112.3(10) . .
W5 O13 Ge1 O25 129.0(9) . .
W5 O13 Ge1 O27 7.2(11) . .
W5 O13 Ge1 O49 -115.8(9) . .
W6 O11 W8 O20 -131.9(12) . .
W6 O11 W8 O21 128.4(12) . .
W6 O11 W8 O22 28.5(12) . .
W6 O11 W8 O32 -48(3) . .
W6 O11 W8 K1 -143.5(9) . .
W6 O11 W8 O49 -46.4(12) . .
W6 O13 Ge1 O25 -120.7(9) . .
W6 O13 Ge1 O27 117.5(9) . .
W6 O13 Ge1 O49 -5.5(11) . .
O7 W3 O3 K3 -27.9(7) . .
O7 W3 O3 W1 88.2(11) . .
O9 W5 O10 W7 -0.6(17) . .
O12 W6 O11 W8 5.1(16) . .
O12 W3 O3 K3 -101.2(18) . .
O12 W3 O3 W1 15(3) . .
O13 W5 O10 W7 -80.7(14) . .
O13 W6 O11 W8 84.9(12) . .
O13 Ge1 O49 W8 61.6(9) . .
O13 Ge1 O49 W9 -56.6(9) . .
O13 Ge1 O49 W11 -177.8(8) . .
O13 W3 O3 K3 -113.9(7) . .
O13 W3 O3 W1 2.2(9) . .
O25 Ge1 O49 W8 176.1(7) . .
O25 Ge1 O49 W9 57.8(9) . .
O25 Ge1 O49 W11 -63.4(9) . .
O27 Ge1 O49 W8 -62.1(9) . .
O27 Ge1 O49 W9 179.6(7) . .
O27 Ge1 O49 W11 58.5(10) . .
O42 C1 O43 Nd1 -126.1(19) . 3_766
O42 C1 O43 Nd1 5(2) . .
O43 C1 O42 K1 -112(2) . .
O43 C1 O42 Nd1 -5(2) . .
K1 O19 W7 O10 58(3) 2_755 .
K1 O19 W7 O20 139(3) 2_755 .
K1 O19 W7 O38 -125(3) 2_755 .
K1 O19 W7 O46 -27(3) 2_755 .
K1 O19 W7 K1 -173(3) 2_755 .
K1 O20 W8 O11 -169.5(6) . .
K1 O20 W8 O21 -67.4(7) . .
K1 O20 W8 O22 116.9(17) . .
K1 O20 W8 O32 29.3(6) . .
K1 O20 W8 O49 101.8(5) . .
K1 O31 W11 O32 -84.7(18) 2_745 .
K1 O31 W11 O33 0.0(18) 2_745 .
K1 O31 W11 O34 86.5(18) 2_745 .
K1 O31 W11 O39 -178.2(16) 2_745 .
K1 O31 W11 K1 -131.4(17) 2_745 .
K1 O31 W11 O49 -28(4) 2_745 .
K1 O38 W7 O10 88(2) . .
K1 O38 W7 O19 -80.7(7) . .
K1 O38 W7 O20 22.1(6) . .
K1 O38 W7 O27 106.5(6) . .
K1 O38 W7 O46 178.3(6) . .
K1 O39 W11 O31 77.0(7) . .
K1 O39 W11 O32 -24.8(6) . .
K1 O39 W11 O33 -97.5(19) . .
K1 O39 W11 O34 179.9(6) . .
K1 O39 W11 O49 -95.0(6) . .
K2B O16 W1AA O8 -50.9(8) 4_576 .
K2B O16 W1AA O15 -137.9(7) 4_576 .
K2B O16 W1AA O17 37.5(8) 4_576 .
K2B O16 W1AA O25 -177(3) 4_576 .
K2B O16 W1AA O29 133.2(7) 4_576 .
K2B O18 W2AA O9 55.8(7) 4_576 .
K2B O18 W2AA O17 -24.0(8) 4_576 .
K2B O18 W2AA O37 -123.2(7) 4_576 .
K2B O18 W2AA O46 140.6(7) 4_576 .
K3 O1 W1 O8 169.3(15) 2_655 .
K3 O1 W1 O9 77.9(16) 2_655 .
K3 O1 W1 O13 -56(5) 2_655 .
K3 O1 W1 O2 -15.2(17) 2_655 .
K3 O1 W1 O3 -103.3(16) 2_655 .
K3 O14 W0AA O7 -176.5(11) 2_645 .
K3 O14 W0AA O15 -88.3(12) 2_645 .
K3 O14 W0AA O24 95.8(11) 2_645 .
K3 O14 W0AA O28 3.9(12) 2_645 .
K4 O18 W2AA O9 -85.9(18) 1_565 .
K4 O18 W2AA O17 -165.7(17) 1_565 .
K4 O18 W2AA O37 95.1(19) 1_565 .
K4 O18 W2AA O46 -1.1(19) 1_565 .
K4 O18 W2AA K2A -160(2) 1_565 4_576
K4 O23 W9 O12 105.7(6) 4_565 .
K4 O23 W9 O22 17.8(6) 4_565 .
K4 O23 W9 O24 -166.1(5) 4_565 .
K4 O23 W9 O33 -73.1(6) 4_565 .
K4 O23 W9 O49 -21(3) 4_565 .
K4 O30 W10 O25 22(4) . .
K4 O30 W10 O28 -10(2) . .
K4 O30 W10 O29 75(2) . .
K4 O30 W10 O34 -96.6(19) . .
K4 O30 W10 O40 169.7(18) . .
Nd1 C1 O42 K1 -106.8(15) . .
Nd1 C1 O43 Nd1 -131.3(18) . 3_766
Nd1 O27 Ge1 O13 179.0(7) . .
Nd1 O27 Ge1 O25 60.0(9) . .
Nd1 O27 Ge1 O49 -59.7(9) . .
Nd1 O37 W2AA O9 10(3) . .
Nd1 O37 W2AA O17 82.6(9) . .
Nd1 O37 W2AA O18 -173.9(8) . .
Nd1 O37 W2AA O27 -1.2(8) . .
Nd1 O37 W2AA O46 -73.5(9) . .
Nd1 O37 W2AA K2A 138.0(7) . 4_576
Nd1 O38 W7 O10 -23(3) . .
Nd1 O38 W7 O19 168.5(8) . .
Nd1 O38 W7 O20 -88.7(9) . .
Nd1 O38 W7 O27 -4.3(8) . .
Nd1 O38 W7 O46 67.6(9) . .
Nd1 O38 W7 K1 -110.8(10) . .
Nd1 O39 W11 O31 -111(2) . .
Nd1 O39 W11 O32 147(2) . .
Nd1 O39 W11 O33 74(3) . .
Nd1 O39 W11 O34 -9(2) . .
Nd1 O39 W11 K1 172(2) . .
Nd1 O39 W11 O49 77(2) . .
Nd1 O40 W10 O25 -80(2) . .
Nd1 O40 W10 O28 -74(3) . .
Nd1 O40 W10 O29 -151(2) . .
Nd1 O40 W10 O30 108(2) . .
Nd1 O40 W10 O34 5(2) . .
W1 O13 Ge1 O25 64.0(9) . .
W1 O13 Ge1 O27 -57.8(10) . .
W2 O11 W8 O20 -25.5(16) . .
W2 O11 W8 O21 -125.2(16) . .
W2 O11 W8 O22 134.9(17) . .
W2 O11 W8 O32 58(3) . .
W2 O11 W8 K1 -37(2) . .
W2 O13 Ge1 O25 -179.4(7) . .
W2 O13 Ge1 O27 58.9(9) . .
W3 O13 Ge1 O25 -58.2(9) . .
W3 O13 Ge1 O27 180.0(7) . .
W0AA O25 Ge1 O13 58.6(10) . .
W0AA O25 Ge1 O27 -178.8(8) . .
W0AA O25 Ge1 O49 -56.9(10) . .
W1AA O25 Ge1 O13 -63.8(9) . .
W1AA O25 Ge1 O27 58.8(10) . .
W1AA O25 Ge1 O49 -179.3(7) . .
W2AA O9 W1 O1 118.4(19) . .
W2AA O9 W1 O8 15.9(19) . .
W2AA O9 W1 O13 -69.0(19) . .
W2AA O9 W1 O2 -142.5(19) . .
W2AA O9 W1 O3 -59(3) . .
W2AA O17 W1AA O8 -30(2) . .
W2AA O17 W1AA O15 38(3) . .
W2AA O17 W1AA O16 -130(2) . .
W2AA O17 W1AA O25 56(2) . .
W2AA O17 W1AA O29 130(2) . .
W2AA O17 W1AA K2B -97(2) . 4_576
W2AA O17 W1AA K2A -111(2) . 4_576
W2AA O27 Ge1 O13 59.4(9) . .
W2AA O27 Ge1 O25 -59.6(10) . .
W2AA O27 Ge1 O49 -179.3(7) . .
W7 O10 W2 O0AA -122.1(18) . .
W7 O10 W2 O11 -20.0(19) . .
W7 O10 W2 O13 65.4(18) . .
W7 O10 W2 O2 138.8(19) . .
W7 O10 W2 O4 53(3) . .
W7 O20 W8 O11 31(2) . .
W7 O20 W8 O21 133(2) . .
W7 O20 W8 O22 -43(3) . .
W7 O20 W8 O32 -130(2) . .
W7 O20 W8 K1 -160(2) . .
W7 O20 W8 O49 -58(2) . .
W7 O27 Ge1 O13 -61.2(10) . .
W7 O27 Ge1 O25 179.8(7) . .
W7 O27 Ge1 O49 60.1(10) . .
W10 O25 Ge1 O13 178.1(7) . .
W10 O25 Ge1 O27 -59.3(9) . .
W10 O25 Ge1 O49 62.5(9) . .
W10 O28 W0AA O7 6(2) . .
W10 O28 W0AA O14 -175.2(8) . .
W10 O28 W0AA O15 -73.1(9) . .
W10 O28 W0AA O24 83.8(9) . .
W10 O28 W0AA O25 -1.7(7) . .
W10 O29 W1AA O8 9(3) . .
W10 O29 W1AA O15 79.3(9) . .
W10 O29 W1AA O16 176.9(9) . .
W10 O29 W1AA O17 -78.9(9) . .
W10 O29 W1AA O25 5.1(7) . .
W10 O29 W1AA K2B -134.6(6) . 4_576
W10 O29 W1AA K2A -132.8(7) . 4_576
W11 O33 W9 O12 -4(2) . .
W11 O33 W9 O22 73.5(9) . .
W11 O33 W9 O23 172.8(9) . .
W11 O33 W9 O24 -82.9(9) . .
W11 O33 W9 K4 116.1(8) . 4_565
W11 O33 W9 O49 2.2(7) . .
Na1 O16 W1AA O8 71(4) . .
Na1 O16 W1AA O15 -16(4) . .
Na1 O16 W1AA O17 160(4) . .
Na1 O16 W1AA O25 -55(6) . .
Na1 O16 W1AA O29 -105(4) . .
Na1 O16 W1AA K2B 122(4) . 4_576
Na1 O16 W1AA K2A 139(4) . 4_576
Na3 O0AA W2 O10 -84(3) . .
Na3 O0AA W2 O11 -175(3) . .
Na3 O0AA W2 O13 55(5) . .
Na3 O0AA W2 O2 10(3) . .
Na3 O0AA W2 O4 98(3) . .
Na3 O23 W9 O12 -161.3(13) 1_545 .
Na3 O23 W9 O22 110.7(14) 1_545 .
Na3 O23 W9 O24 -73.1(14) 1_545 .
Na3 O23 W9 O33 19.9(15) 1_545 .
Na3 O23 W9 K4 93.0(14) 1_545 4_565
Na3 O23 W9 O49 72(4) 1_545 .
Na3 O29 W1AA O8 -153.5(18) 4_576 .
Na3 O29 W1AA O15 -82.9(8) 4_576 .
Na3 O29 W1AA O16 14.6(9) 4_576 .
Na3 O29 W1AA O17 118.9(7) 4_576 .
Na3 O29 W1AA O25 -157.2(8) 4_576 .
Na3 O29 W1AA K2B 63.1(9) 4_576 4_576
Na3 O29 W1AA K2A 65.0(7) 4_576 4_576
O4 W3 O3 K3 174.0(8) . .
O4 W3 O3 W1 -69.9(11) . .
K2A O11 W8 O20 167.4(7) . .
K2A O11 W8 O21 67.7(8) . .
K2A O11 W8 O22 -32.2(7) . .
K2A O11 W8 O32 -108.9(19) . .
K2A O11 W8 K1 155.8(3) . .
K2A O16 W1AA O8 -67.8(8) 4_576 .
K2A O16 W1AA O15 -154.8(7) 4_576 .
K2A O16 W1AA O17 20.6(8) 4_576 .
K2A O16 W1AA O25 166(3) 4_576 .
K2A O16 W1AA O29 116.3(7) 4_576 .
K2A O17 W1AA O8 80.8(6) 4_576 .
K2A O17 W1AA O15 148.5(17) 4_576 .
K2A O17 W1AA O16 -19.1(7) 4_576 .
K2A O17 W1AA O25 166.8(5) 4_576 .
K2A O17 W1AA O29 -119.0(5) 4_576 .
K2A O18 W2AA O9 74.2(7) 4_576 .
K2A O18 W2AA O17 -5.6(8) 4_576 .
K2A O18 W2AA O37 -104.8(7) 4_576 .
K2A O18 W2AA O46 159.0(6) 4_576 .
